data_7701637
loop_
_publ_author_name
'Hay, Moya A.'
'Sarkar, Arup'
'Marriott, Katie E. R.'
'Wilson, Claire'
'Rajaraman, Gopalan'
'Murrie, Mark'

_publ_section_title
;
 Investigation of the magnetic anisotropy in a series of trigonal
 bipyramidal Mn(ii) complexes.
;
_journal_issue 41
_journal_name_full 'Dalton transactions (Cambridge, England : 2003)'
_journal_page_first 15480
_journal_page_last 15486
_journal_paper_doi 10.1039/c9dt02187f
_journal_volume 48
_journal_year 2019
_chemical_formula_moiety 'C12 H25 Cl3 Mn1 N4'
_chemical_formula_sum 'C12 H25 Cl3 Mn N4'
_chemical_formula_weight 386.65
_space_group_crystal_system trigonal
_space_group_IT_number 155
_space_group_name_Hall 'R 3 2"'
_space_group_name_H-M_alt 'R 3 2 :H'
_atom_sites_solution_hydrogens mixed
_audit_creation_date 2015-10-29
_audit_creation_method
;
Olex2 1.2
(compiled 2015.09.30 svn.r3233 for OlexSys, GUI svn.r5103)
;
_audit_update_record
;
2018-11-23 deposited with the CCDC.	2019-06-27 downloaded from the CCDC.
;
_cell_angle_alpha 90
_cell_angle_beta 90
_cell_angle_gamma 120
_cell_formula_units_Z 3
_cell_length_a 10.628(3)
_cell_length_b 10.628(3)
_cell_length_c 12.506(3)
_cell_measurement_reflns_used 1608
_cell_measurement_temperature 100(2)
_cell_measurement_theta_max 25.74
_cell_measurement_theta_min 2.75
_cell_volume 1223.4(6)
_computing_cell_refinement 'SAINT v8.34A (Bruker, 2013)'
_computing_data_collection 'APEX2, (Bruker, 2013)'
_computing_data_reduction 'SAINT v8.34A (Bruker, 2013)'
_computing_molecular_graphics 'Olex2 (Dolomanov et al., 2009)'
_computing_publication_material 'Olex2 (Dolomanov et al., 2009)'
_computing_structure_refinement 'ShelXL (Sheldrick, 2015)'
_computing_structure_solution
;
Superflip (Palatinus & Chapuis, 2007;Palatinus & van der Lee, 2008;
Palatinus et al., 2012)
;
_diffrn_ambient_temperature 100(2)
_diffrn_measured_fraction_theta_full 1.000
_diffrn_measured_fraction_theta_max 1.000
_diffrn_measurement_device_type 'Bruker APEX-II CCD'
_diffrn_measurement_method '\f and \w scans'
_diffrn_radiation_type MoK\a
_diffrn_radiation_wavelength 0.71075
_diffrn_reflns_av_R_equivalents 0.0702
_diffrn_reflns_av_unetI/netI 0.0379
_diffrn_reflns_Laue_measured_fraction_full 1.000
_diffrn_reflns_Laue_measured_fraction_max 1.000
_diffrn_reflns_limit_h_max 11
_diffrn_reflns_limit_h_min -12
_diffrn_reflns_limit_k_max 12
_diffrn_reflns_limit_k_min -12
_diffrn_reflns_limit_l_max 15
_diffrn_reflns_limit_l_min -15
_diffrn_reflns_number 4341
_diffrn_reflns_point_group_measured_fraction_full 1.000
_diffrn_reflns_point_group_measured_fraction_max 1.000
_diffrn_reflns_theta_full 25.242
_diffrn_reflns_theta_max 25.743
_diffrn_reflns_theta_min 2.748
_diffrn_standards_number 0
_exptl_absorpt_coefficient_mu 1.296
_exptl_absorpt_correction_T_max 1.0000
_exptl_absorpt_correction_T_min 0.7301
_exptl_absorpt_correction_type multi-scan
_exptl_absorpt_process_details
;
SADABS-2012/1 (Bruker,2012) was used for absorption correction.
wR2(int) was 0.1121 before and 0.0898 after correction.
The Ratio of minimum to maximum transmission is 0.7301.
The \l/2 correction factor is 0.0015.
;
_exptl_crystal_colour brown
_exptl_crystal_colour_primary brown
_exptl_crystal_density_diffrn 1.574
_exptl_crystal_description needle
_exptl_crystal_F_000 603
_exptl_crystal_size_max 0.5
_exptl_crystal_size_mid 0.2
_exptl_crystal_size_min 0.1
_refine_diff_density_max 0.268
_refine_diff_density_min -0.283
_refine_diff_density_rms 0.054
_refine_ls_abs_structure_details
;
 Refined as an inversion twin.
;
_refine_ls_abs_structure_Flack 0.03(4)
_refine_ls_extinction_method none
_refine_ls_goodness_of_fit_ref 1.060
_refine_ls_hydrogen_treatment mixed
_refine_ls_matrix_type full
_refine_ls_number_parameters 34
_refine_ls_number_reflns 529
_refine_ls_number_restraints 0
_refine_ls_restrained_S_all 1.060
_refine_ls_R_factor_all 0.0225
_refine_ls_R_factor_gt 0.0221
_refine_ls_shift/su_max 0.000
_refine_ls_shift/su_mean 0.000
_refine_ls_structure_factor_coef Fsqd
_refine_ls_weighting_details 'w=1/[\s^2^(Fo^2^)+(0.0224P)^2^] where P=(Fo^2^+2Fc^2^)/3'
_refine_ls_weighting_scheme calc
_refine_ls_wR_factor_gt 0.0516
_refine_ls_wR_factor_ref 0.0518
_reflns_Friedel_coverage 0.706
_reflns_Friedel_fraction_full 1.000
_reflns_Friedel_fraction_max 1.000
_reflns_number_gt 522
_reflns_number_total 529
_reflns_threshold_expression 'I > 2\s(I)'
_cod_data_source_file c9dt02187f2.cif
_cod_data_source_block complex1
_cod_original_sg_symbol_H-M 'R 3 2'
_cod_database_code 7701637
_shelx_space_group_comment
;
The symmetry employed for this shelxl refinement is uniquely defined
by the following loop, which should always be used as a source of
symmetry information in preference to the above space-group names.
They are only intended as comments.
;
_olex2_refinement_description
;
1. Twinned data refinement
 Scales: 0.97(4) 0.03(4)
2. Fixed Uiso
 At 1.2 times of:
  All C(H,H) groups
 At 1.5 times of:
  All N(H) groups
3. Others
 Fixed Sof: H2(0.16667)
4.a Secondary CH2 refined with riding coordinates:
 C1(H1B,H1A), C2(H2A,H2B)
;
_shelx_shelxl_version_number 2014/7
_olex2_submission_special_instructions 'No special instructions were received'

loop_
_space_group_symop_operation_xyz
'x, y, z'
'-y, x-y, z'
'-x+y, -x, z'
'x-y, -y, -z'
'-x, -x+y, -z'
'y, x, -z'
'x+2/3, y+1/3, z+1/3'
'-y+2/3, x-y+1/3, z+1/3'
'-x+y+2/3, -x+1/3, z+1/3'
'x-y+2/3, -y+1/3, -z+1/3'
'-x+2/3, -x+y+1/3, -z+1/3'
'y+2/3, x+1/3, -z+1/3'
'x+1/3, y+2/3, z+2/3'
'-y+1/3, x-y+2/3, z+2/3'
'-x+y+1/3, -x+2/3, z+2/3'
'x-y+1/3, -y+2/3, -z+2/3'
'-x+1/3, -x+y+2/3, -z+2/3'
'y+1/3, x+2/3, -z+2/3'

loop_
_atom_site_label
_atom_site_type_symbol
_atom_site_fract_x
_atom_site_fract_y
_atom_site_fract_z
_atom_site_U_iso_or_equiv
_atom_site_adp_type
_atom_site_occupancy
_atom_site_site_symmetry_order
_atom_site_calc_flag
_atom_site_refinement_flags_posn
_atom_site_refinement_flags_adp
_atom_site_refinement_flags_occupancy
Mn1 Mn 0.3333 0.6667 0.1667 0.0101(3) Uani 1 6 d S T P
Cl1 Cl 0.10707(9) 0.44040(9) 0.1667 0.0158(3) Uani 1 2 d S T P
N1 N 0.3333 0.6667 0.3556(3) 0.0117(8) Uani 1 3 d S T P
N2 N 0.3333 0.6667 0.5610(3) 0.0108(8) Uani 1 3 d S T P
H2 H 0.3333 0.6667 0.636(7) 0.016 Uiso 0.5 3 d RS T P
C1 C 0.3463(3) 0.5430(3) 0.3977(2) 0.0154(7) Uani 1 1 d . . .
H1B H 0.4306 0.5429 0.3641 0.019 Uiso 1 1 calc R . .
H1A H 0.2579 0.4504 0.3793 0.019 Uiso 1 1 calc R . .
C2 C 0.3662(3) 0.5548(3) 0.5206(2) 0.0136(6) Uani 1 1 d . . .
H2A H 0.2999 0.4598 0.5542 0.016 Uiso 1 1 calc R . .
H2B H 0.4672 0.5821 0.5391 0.016 Uiso 1 1 calc R . .

loop_
_atom_site_aniso_label
_atom_site_aniso_U_11
_atom_site_aniso_U_22
_atom_site_aniso_U_33
_atom_site_aniso_U_23
_atom_site_aniso_U_13
_atom_site_aniso_U_12
Mn1 0.0111(4) 0.0111(4) 0.0081(5) 0.000 0.000 0.00555(19)
Cl1 0.0138(4) 0.0138(4) 0.0139(5) 0.00008(19) -0.00008(19) 0.0026(4)
N1 0.0117(12) 0.0117(12) 0.0117(18) 0.000 0.000 0.0058(6)
N2 0.0121(12) 0.0121(12) 0.0081(18) 0.000 0.000 0.0061(6)
C1 0.0244(15) 0.0158(14) 0.0114(14) 0.0000(11) -0.0003(11) 0.0140(11)
C2 0.0168(15) 0.0149(13) 0.0107(12) 0.0014(10) 0.0008(11) 0.0091(12)

loop_
_atom_type_symbol
_atom_type_description
_atom_type_scat_dispersion_real
_atom_type_scat_dispersion_imag
_atom_type_scat_source
C C 0.0033 0.0016 'International Tables Vol C Tables 4.2.6.8 and 6.1.1.4'
H H 0.0000 0.0000 'International Tables Vol C Tables 4.2.6.8 and 6.1.1.4'
Cl Cl 0.1484 0.1585 'International Tables Vol C Tables 4.2.6.8 and 6.1.1.4'
Mn Mn 0.3368 0.7283 'International Tables Vol C Tables 4.2.6.8 and 6.1.1.4'
N N 0.0061 0.0033 'International Tables Vol C Tables 4.2.6.8 and 6.1.1.4'

loop_
_geom_angle_atom_site_label_1
_geom_angle_atom_site_label_2
_geom_angle_atom_site_label_3
_geom_angle
_geom_angle_site_symmetry_1
_geom_angle_site_symmetry_3
Cl1 Mn1 Cl1 120.0 3_565 2_665
Cl1 Mn1 Cl1 120.0 3_565 .
Cl1 Mn1 Cl1 120.0 . 2_665
N1 Mn1 Cl1 90.000(1) 10_565 .
N1 Mn1 Cl1 90.0 . 2_665
N1 Mn1 Cl1 90.0 . .
N1 Mn1 Cl1 90.0 . 3_565
N1 Mn1 Cl1 90.0 10_565 3_565
N1 Mn1 Cl1 90.000(1) 10_565 2_665
N1 Mn1 N1 180.0 . 10_565
C1 N1 Mn1 110.73(16) 3_565 .
C1 N1 Mn1 110.74(16) 2_665 .
C1 N1 Mn1 110.74(16) . .
C1 N1 C1 108.18(17) 3_565 2_665
C1 N1 C1 108.18(17) 3_565 .
C1 N1 C1 108.18(17) 2_665 .
C2 N2 H2 109.90(17) 3_565 .
C2 N2 H2 109.90(16) . .
C2 N2 H2 109.90(16) 2_665 .
C2 N2 C2 109.04(16) 2_665 .
C2 N2 C2 109.04(16) 3_565 .
C2 N2 C2 109.04(16) 3_565 2_665
N1 C1 H1B 109.6 . .
N1 C1 H1A 109.6 . .
N1 C1 C2 110.4(2) . .
H1B C1 H1A 108.1 . .
C2 C1 H1B 109.6 . .
C2 C1 H1A 109.6 . .
N2 C2 C1 109.0(2) . .
N2 C2 H2A 109.9 . .
N2 C2 H2B 109.9 . .
C1 C2 H2A 109.9 . .
C1 C2 H2B 109.9 . .
H2A C2 H2B 108.3 . .

loop_
_geom_bond_atom_site_label_1
_geom_bond_atom_site_label_2
_geom_bond_distance
_geom_bond_site_symmetry_2
Mn1 Cl1 2.4048(11) 3_565
Mn1 Cl1 2.4049(11) 2_665
Mn1 Cl1 2.4049(11) .
Mn1 N1 2.363(3) .
Mn1 N1 2.363(3) 10_565
N1 C1 1.485(3) 2_665
N1 C1 1.485(3) .
N1 C1 1.485(3) 3_565
N2 H2 0.94(8) .
N2 C2 1.485(3) 2_665
N2 C2 1.485(3) .
N2 C2 1.485(3) 3_565
C1 H1B 0.9900 .
C1 H1A 0.9900 .
C1 C2 1.547(4) .
C2 H2A 0.9900 .
C2 H2B 0.9900 .

loop_
_geom_hbond_atom_site_label_D
_geom_hbond_atom_site_label_H
_geom_hbond_atom_site_label_A
_geom_hbond_distance_DH
_geom_hbond_distance_HA
_geom_hbond_distance_DA
_geom_hbond_angle_DHA
_geom_hbond_site_symmetry_A
N2 H2 N2 0.94(8) 1.70(8) 2.643(7) 180.000(1) 10_566
C1 H1B Cl1 0.99 2.81 3.498(3) 127.0 2_665
C1 H1A Cl1 0.99 2.99 3.758(3) 135.3 9_455
C2 H2A Cl1 0.99 2.98 3.717(3) 132.2 9_455
C2 H2B Cl1 0.99 2.89 3.764(3) 147.4 7

loop_
_geom_torsion_atom_site_label_1
_geom_torsion_atom_site_label_2
_geom_torsion_atom_site_label_3
_geom_torsion_atom_site_label_4
_geom_torsion
_geom_torsion_site_symmetry_1
Mn1 N1 C1 C2 172.73(16) .
N1 C1 C2 N2 12.5(3) .
C1 N1 C1 C2 -65.8(2) 3_565
C1 N1 C1 C2 51.2(3) 2_665
C2 N2 C2 C1 -66.7(2) 2_665
C2 N2 C2 C1 52.3(3) 3_565

loop_
_twin_individual_id
_twin_individual_mass_fraction_refined
1 0.97(4)
2 0.03(4)
